data_1527308
loop_
_publ_author_name
'Druska, C.'
'Boettcher, P.'

_publ_section_title
;
 Darstellung und Kristallstruktur von Ca5 Hg3 und Sr5 Cd3
;
_journal_name_full 'Zeitschrift fuer Anorganische und Allgemeine Chemie'
_journal_page_first 1845
_journal_page_last 1849
_journal_volume 620
_journal_year 1994
_chemical_formula_sum 'Ca5 Hg3'
_space_group_IT_number 140
_symmetry_space_group_name_Hall '-I 4 2c'
_symmetry_space_group_name_H-M 'I 4/m c m'
_cell_angle_alpha 90
_cell_angle_beta 90
_cell_angle_gamma 90
_cell_formula_units_Z 4
_cell_length_a 8.189
_cell_length_b 8.189
_cell_length_c 14.701
_cell_volume 985.845
_citation_journal_id_ASTM ZAACAB
_cod_data_source_file Druska_ZAACAB_1994_242.cif
_cod_data_source_block Ca5Hg3
_cod_database_code 1527308

loop_
_symmetry_equiv_pos_as_xyz
x,y,z
-y,x,z
-x,-y,z
y,-x,z
x,-y,-z+1/2
y,x,-z+1/2
-x,y,-z+1/2
-y,-x,-z+1/2
-x,-y,-z
y,-x,-z
x,y,-z
-y,x,-z
-x,y,z-1/2
-y,-x,z-1/2
x,-y,z-1/2
y,x,z-1/2
x+1/2,y+1/2,z+1/2
-y+1/2,x+1/2,z+1/2
-x+1/2,-y+1/2,z+1/2
y+1/2,-x+1/2,z+1/2
x+1/2,-y+1/2,-z+1
y+1/2,x+1/2,-z+1
-x+1/2,y+1/2,-z+1
-y+1/2,-x+1/2,-z+1
-x+1/2,-y+1/2,-z+1/2
y+1/2,-x+1/2,-z+1/2
x+1/2,y+1/2,-z+1/2
-y+1/2,x+1/2,-z+1/2
-x+1/2,y+1/2,z
-y+1/2,-x+1/2,z
x+1/2,-y+1/2,z
y+1/2,x+1/2,z

loop_
_atom_site_label
_atom_site_type_symbol
_atom_site_fract_x
_atom_site_fract_y
_atom_site_fract_z
_atom_site_occupancy
_atom_site_U_iso_or_equiv
Ca2 Ca 0.1645 0.6645 0.1467 1 0.0
Ca1 Ca 0 0 0 1 0.0
Hg1 Hg 0 0 0.25 1 0.0
Hg2 Hg 0.3677 0.8677 0 1 0.0
